data_7209965
loop_
_publ_author_name
'Ding, Shuai'
'Gao, Yanfei'
'Ji, Yufei'
'Wang, Yanqin'
'Liu, Zhiliang'

_publ_section_title
;
 Homochiral crystallization of single-stranded helical coordination
 polymers: generated by the structure of auxiliary ligands or spontaneous
 symmetry breaking
;
_journal_issue 28
_journal_name_full CrystEngComm
_journal_page_first 5598
_journal_paper_doi 10.1039/c3ce40519b
_journal_volume 15
_journal_year 2013
_chemical_absolute_configuration syn
_chemical_formula_sum 'C13 H14 Cu N4 O3'
_chemical_formula_weight 337.82
_chemical_name_systematic
; 
 ? 
;
_space_group_IT_number 19
_symmetry_cell_setting orthorhombic
_symmetry_space_group_name_Hall 'P 2ac 2ab'
_symmetry_space_group_name_H-M 'P 21 21 21'
_atom_sites_solution_hydrogens geom
_atom_sites_solution_primary direct
_atom_sites_solution_secondary difmap
_audit_creation_method SHELXL-97
_cell_angle_alpha 90.00
_cell_angle_beta 90.00
_cell_angle_gamma 90.00
_cell_formula_units_Z 4
_cell_length_a 9.5890(19)
_cell_length_b 10.709(2)
_cell_length_c 13.528(3)
_cell_measurement_temperature 293(2)
_cell_measurement_theta_max 27.49
_cell_measurement_theta_min 1.00
_cell_volume 1389.2(5)
_computing_structure_refinement 'SHELXL-97 (Sheldrick, 1997)'
_computing_structure_solution 'SHELXS-97 (Sheldrick, 1990)'
_diffrn_ambient_temperature 293(2)
_diffrn_measured_fraction_theta_full 0.995
_diffrn_measured_fraction_theta_max 0.995
_diffrn_measurement_device_type 'Xcalibur, Eos, Gemini'
_diffrn_measurement_method 'phi and omega scans'
_diffrn_radiation_monochromator graphite
_diffrn_radiation_source 'fine-focus sealed tube'
_diffrn_radiation_type MoK\a
_diffrn_radiation_wavelength 0.71073
_diffrn_reflns_av_R_equivalents 0.0195
_diffrn_reflns_av_sigmaI/netI 0.0325
_diffrn_reflns_limit_h_max 12
_diffrn_reflns_limit_h_min -12
_diffrn_reflns_limit_k_max 9
_diffrn_reflns_limit_k_min -14
_diffrn_reflns_limit_l_max 17
_diffrn_reflns_limit_l_min -17
_diffrn_reflns_number 10187
_diffrn_reflns_theta_full 28.28
_diffrn_reflns_theta_max 28.28
_diffrn_reflns_theta_min 2.43
_diffrn_standards_decay_% none
_diffrn_standards_interval_count none
_diffrn_standards_interval_time none
_diffrn_standards_number none
_exptl_absorpt_coefficient_mu 1.588
_exptl_absorpt_correction_T_max 1.0000
_exptl_absorpt_correction_T_min 0.49044
_exptl_absorpt_correction_type multi-scan
_exptl_absorpt_process_details 'SADABS (Sheldrick, 1996)'
_exptl_crystal_density_diffrn 1.615
_exptl_crystal_density_method 'not measured'
_exptl_crystal_F_000 692
_exptl_crystal_size_max 0.04
_exptl_crystal_size_mid 0.02
_exptl_crystal_size_min 0.01
_refine_diff_density_max 0.456
_refine_diff_density_min -0.284
_refine_diff_density_rms 0.044
_refine_ls_abs_structure_details 'Flack H D (1983), Acta Cryst. A39, 876-881'
_refine_ls_abs_structure_Flack 0.015(10)
_refine_ls_extinction_method none
_refine_ls_goodness_of_fit_ref 1.065
_refine_ls_hydrogen_treatment mixed
_refine_ls_matrix_type full
_refine_ls_number_parameters 195
_refine_ls_number_reflns 3422
_refine_ls_number_restraints 8
_refine_ls_restrained_S_all 1.099
_refine_ls_R_factor_all 0.0255
_refine_ls_R_factor_gt 0.0235
_refine_ls_shift/su_max 0.061
_refine_ls_shift/su_mean 0.004
_refine_ls_structure_factor_coef Fsqd
_refine_ls_weighting_details 'calc w=1/[\s^2^(Fo^2^)+(0.0344P)^2^+0.0000P] where P=(Fo^2^+2Fc^2^)/3'
_refine_ls_weighting_scheme calc
_refine_ls_wR_factor_gt 0.0627
_refine_ls_wR_factor_ref 0.0635
_reflns_number_gt 3204
_reflns_number_total 3422
_reflns_threshold_expression >2sigma(I)
_cod_data_source_file c3ce40519b.txt
_cod_data_source_block dingshuai110317_0m
_cod_depositor_comments
;
The following automatic conversions were performed:

'_symmetry_cell_setting' value 'Orthorhombic' changed to
'orthorhombic' according to
/home/saulius/struct/CIF-dictionaries/cif_core.dic dictionary named
'cif_core.dic' version 2.4.2 from 2011-04-26.

Automatic conversion script
Id: cif_fix_values 1891 2012-01-12 08:04:46Z andrius 
;
_cod_original_sg_symbol_H-M P212121
_cod_database_code 7209965

loop_
_symmetry_equiv_pos_as_xyz
'x, y, z'
'-x+1/2, -y, z+1/2'
'-x, y+1/2, -z+1/2'
'x+1/2, -y+1/2, -z'

loop_
_atom_site_label
_atom_site_type_symbol
_atom_site_fract_x
_atom_site_fract_y
_atom_site_fract_z
_atom_site_U_iso_or_equiv
_atom_site_adp_type
_atom_site_occupancy
_atom_site_symmetry_multiplicity
_atom_site_calc_flag
_atom_site_refinement_flags
C1 C 0.2316(2) 0.6771(3) 0.1731(2) 0.0534(6) Uani 1 1 d .
H1A H 0.1557 0.6785 0.1269 0.080 Uiso 1 1 calc R
H1B H 0.2322 0.7535 0.2103 0.080 Uiso 1 1 calc R
H1C H 0.2205 0.6077 0.2174 0.080 Uiso 1 1 calc R
C2 C 0.3804(2) 0.5602(2) 0.06601(15) 0.0343(4) Uani 1 1 d .
C3 C 0.2793(2) 0.4733(2) 0.04435(18) 0.0412(5) Uani 1 1 d .
H3 H 0.1904 0.4819 0.0709 0.049 Uiso 1 1 calc R
C4 C 0.3096(2) 0.3709(2) -0.01808(18) 0.0482(5) Uani 1 1 d .
H4 H 0.2408 0.3126 -0.0331 0.058 Uiso 1 1 calc R
C5 C 0.4400(2) 0.3583(2) -0.05592(19) 0.0465(5) Uani 1 1 d .
H5 H 0.4596 0.2914 -0.0975 0.056 Uiso 1 1 calc R
C6 C 0.51923(19) 0.54880(16) 0.02718(14) 0.0294(4) Uani 1 1 d .
C7 C 0.5469(2) 0.44535(18) -0.03330(17) 0.0351(4) Uani 1 1 d .
C8 C 0.6825(2) 0.42142(18) -0.07572(15) 0.0358(4) Uani 1 1 d .
H8 H 0.6889 0.3560 -0.1207 0.043 Uiso 1 1 calc R
C9 C 0.9301(2) 0.4424(2) -0.09946(16) 0.0375(4) Uani 1 1 d .
H9 H 0.9799 0.3952 -0.0484 0.045 Uiso 1 1 calc R
C10 C 0.9215(3) 0.3608(3) -0.1908(2) 0.0633(8) Uani 1 1 d .
H10A H 0.8793 0.2823 -0.1739 0.095 Uiso 1 1 calc R
H10B H 1.0137 0.3464 -0.2161 0.095 Uiso 1 1 calc R
H10C H 0.8663 0.4018 -0.2402 0.095 Uiso 1 1 calc R
C11 C 1.0106(2) 0.5621(2) -0.11817(16) 0.0406(5) Uani 1 1 d D
H11A H 1.1066 0.5434 -0.1354 0.049 Uiso 1 1 calc R
H11B H 0.9687 0.6088 -0.1719 0.049 Uiso 1 1 calc R
C13 C 0.8877(2) 0.8161(2) 0.18640(17) 0.0365(5) Uani 1 1 d .
C15 C 1.0276(3) 0.9285(2) 0.29444(16) 0.0449(5) Uani 1 1 d .
H3A H 1.021(3) 0.7085(10) -0.0410(16) 0.067 Uiso 1 1 d D
N1 N 0.79403(17) 0.48165(15) -0.05732(11) 0.0311(3) Uani 1 1 d .
N2 N 0.84925(19) 0.75896(18) 0.12152(14) 0.0385(4) Uani 1 1 d .
N3 N 0.9120(3) 0.8754(3) 0.26591(19) 0.0885(9) Uani 1 1 d U
N4 N 1.1163(3) 0.9755(2) 0.33321(17) 0.0632(6) Uani 1 1 d .
O1 O 0.35908(15) 0.66491(15) 0.12126(12) 0.0440(4) Uani 1 1 d .
O2 O 0.61067(13) 0.63650(13) 0.04858(10) 0.0325(3) Uani 1 1 d .
O3 O 1.00485(14) 0.63263(13) -0.02803(10) 0.0361(3) Uani 1 1 d D
Cu1 Cu 0.81054(2) 0.61973(2) 0.033828(17) 0.03112(7) Uani 1 1 d .

loop_
_atom_site_aniso_label
_atom_site_aniso_U_11
_atom_site_aniso_U_22
_atom_site_aniso_U_33
_atom_site_aniso_U_23
_atom_site_aniso_U_13
_atom_site_aniso_U_12
C1 0.0323(12) 0.0720(17) 0.0558(14) -0.0135(13) 0.0108(10) -0.0002(11)
C2 0.0279(10) 0.0378(10) 0.0372(10) 0.0049(8) -0.0010(8) -0.0007(8)
C3 0.0251(10) 0.0461(11) 0.0522(12) 0.0072(10) 0.0014(9) -0.0052(8)
C4 0.0358(11) 0.0396(11) 0.0690(15) 0.0031(11) -0.0064(11) -0.0133(11)
C5 0.0393(11) 0.0360(11) 0.0642(14) -0.0086(10) -0.0038(10) -0.0046(9)
C6 0.0250(8) 0.0315(9) 0.0316(9) 0.0026(8) -0.0032(8) 0.0005(7)
C7 0.0292(9) 0.0333(9) 0.0428(10) -0.0017(9) -0.0027(9) -0.0027(7)
C8 0.0344(10) 0.0317(9) 0.0412(10) -0.0095(8) -0.0021(9) 0.0029(8)
C9 0.0298(10) 0.0406(11) 0.0422(11) -0.0086(9) 0.0034(9) 0.0020(8)
C10 0.0517(15) 0.0710(19) 0.0672(16) -0.0341(15) 0.0168(13) -0.0029(13)
C11 0.0341(11) 0.0440(11) 0.0437(11) -0.0050(10) 0.0093(9) 0.0017(9)
C13 0.0297(10) 0.0386(11) 0.0412(11) -0.0063(9) 0.0047(9) 0.0009(8)
C15 0.0595(15) 0.0417(11) 0.0335(10) -0.0114(9) -0.0012(10) -0.0021(11)
N1 0.0260(8) 0.0326(8) 0.0346(8) -0.0049(6) -0.0008(6) 0.0030(7)
N2 0.0345(9) 0.0412(9) 0.0398(10) -0.0095(8) 0.0017(7) -0.0061(7)
N3 0.0675(16) 0.125(2) 0.0729(15) -0.0564(18) 0.0119(13) -0.0191(17)
N4 0.0726(16) 0.0623(14) 0.0547(13) -0.0097(11) -0.0140(12) -0.0121(13)
O1 0.0284(7) 0.0518(9) 0.0517(9) -0.0105(8) 0.0089(6) -0.0037(7)
O2 0.0212(6) 0.0329(7) 0.0433(7) -0.0076(6) -0.0001(5) 0.0003(5)
O3 0.0295(6) 0.0345(7) 0.0444(7) -0.0057(7) 0.0056(6) -0.0038(6)
Cu1 0.02154(10) 0.03519(12) 0.03662(12) -0.00906(11) -0.00082(10) 0.00010(10)

loop_
_atom_type_symbol
_atom_type_description
_atom_type_scat_dispersion_real
_atom_type_scat_dispersion_imag
_atom_type_scat_source
C C 0.0033 0.0016 'International Tables Vol C Tables 4.2.6.8 and 6.1.1.4'
H H 0.0000 0.0000 'International Tables Vol C Tables 4.2.6.8 and 6.1.1.4'
N N 0.0061 0.0033 'International Tables Vol C Tables 4.2.6.8 and 6.1.1.4'
O O 0.0106 0.0060 'International Tables Vol C Tables 4.2.6.8 and 6.1.1.4'
Cu Cu 0.3201 1.2651 'International Tables Vol C Tables 4.2.6.8 and 6.1.1.4'

loop_
_geom_angle_atom_site_label_1
_geom_angle_atom_site_label_2
_geom_angle_atom_site_label_3
_geom_angle
_geom_angle_site_symmetry_3
O1 C2 C3 124.58(19) .
O1 C2 C6 114.17(17) .
C3 C2 C6 121.2(2) .
C2 C3 C4 120.5(2) .
C5 C4 C3 119.4(2) .
C4 C5 C7 121.3(2) .
O2 C6 C7 124.44(17) .
O2 C6 C2 118.43(17) .
C7 C6 C2 117.11(17) .
C6 C7 C5 120.52(19) .
C6 C7 C8 122.85(18) .
C5 C7 C8 116.63(19) .
N1 C8 C7 126.06(18) .
N1 C9 C10 115.42(19) .
N1 C9 C11 105.78(17) .
C10 C9 C11 112.23(19) .
O3 C11 C9 106.44(16) .
N2 C13 N3 170.6(3) .
N4 C15 N3 168.8(3) .
C8 N1 C9 121.30(16) .
C8 N1 Cu1 125.53(14) .
C9 N1 Cu1 112.96(13) .
C13 N2 Cu1 162.07(19) .
C13 N3 C15 128.6(3) .
C15 N4 Cu1 146.9(2) 3_755
C2 O1 C1 118.53(18) .
C6 O2 Cu1 124.78(12) .
C11 O3 Cu1 110.30(12) .
N1 Cu1 O2 93.19(6) .
N1 Cu1 N2 173.54(7) .
O2 Cu1 N2 93.16(7) .
N1 Cu1 O3 82.26(6) .
O2 Cu1 O3 159.60(6) .
N2 Cu1 O3 91.37(7) .
N1 Cu1 N4 90.54(8) 3_745
O2 Cu1 N4 105.31(8) 3_745
N2 Cu1 N4 88.90(9) 3_745
O3 Cu1 N4 94.65(8) 3_745

loop_
_geom_bond_atom_site_label_1
_geom_bond_atom_site_label_2
_geom_bond_distance
_geom_bond_site_symmetry_2
C1 O1 1.416(3) .
C2 O1 1.363(3) .
C2 C3 1.376(3) .
C2 C6 1.436(3) .
C3 C4 1.414(3) .
C4 C5 1.358(3) .
C5 C7 1.419(3) .
C6 O2 1.317(2) .
C6 C7 1.403(3) .
C7 C8 1.444(3) .
C8 N1 1.274(3) .
C9 N1 1.484(2) .
C9 C10 1.516(3) .
C9 C11 1.518(3) .
C11 O3 1.436(2) .
C13 N2 1.132(3) .
C13 N3 1.271(3) .
C15 N4 1.119(3) .
C15 N3 1.304(3) .
N1 Cu1 1.9319(16) .
N2 Cu1 1.9412(18) .
N4 Cu1 2.473(2) 3_755
O2 Cu1 1.9352(13) .
O3 Cu1 2.0472(14) .
Cu1 N4 2.473(2) 3_745

loop_
_geom_torsion_atom_site_label_1
_geom_torsion_atom_site_label_2
_geom_torsion_atom_site_label_3
_geom_torsion_atom_site_label_4
_geom_torsion
_geom_torsion_site_symmetry_4
O1 C2 C3 C4 176.6(2) .
C6 C2 C3 C4 -0.8(3) .
C2 C3 C4 C5 0.6(3) .
C3 C4 C5 C7 0.6(4) .
O1 C2 C6 O2 0.8(3) .
C3 C2 C6 O2 178.40(19) .
O1 C2 C6 C7 -177.79(17) .
C3 C2 C6 C7 -0.2(3) .
O2 C6 C7 C5 -177.2(2) .
C2 C6 C7 C5 1.3(3) .
O2 C6 C7 C8 2.6(3) .
C2 C6 C7 C8 -178.88(18) .
C4 C5 C7 C6 -1.6(4) .
C4 C5 C7 C8 178.6(2) .
C6 C7 C8 N1 6.9(3) .
C5 C7 C8 N1 -173.3(2) .
N1 C9 C11 O3 50.6(2) .
C10 C9 C11 O3 177.24(19) .
C7 C8 N1 C9 175.14(19) .
C7 C8 N1 Cu1 0.8(3) .
C10 C9 N1 C8 21.2(3) .
C11 C9 N1 C8 145.9(2) .
C10 C9 N1 Cu1 -163.81(17) .
C11 C9 N1 Cu1 -39.1(2) .
N3 C13 N2 Cu1 -87.5(19) .
N2 C13 N3 C15 171.2(15) .
N4 C15 N3 C13 -168.7(14) .
N3 C15 N4 Cu1 -28.4(19) 3_755
C3 C2 O1 C1 10.4(3) .
C6 C2 O1 C1 -172.10(19) .
C7 C6 O2 Cu1 -18.2(3) .
C2 C6 O2 Cu1 163.31(13) .
C9 C11 O3 Cu1 -40.24(19) .
C8 N1 Cu1 O2 -11.22(18) .
C9 N1 Cu1 O2 174.06(14) .
C8 N1 Cu1 N2 179(25) .
C9 N1 Cu1 N2 4.5(8) .
C8 N1 Cu1 O3 -171.23(18) .
C9 N1 Cu1 O3 14.04(14) .
C8 N1 Cu1 N4 94.15(18) 3_745
C9 N1 Cu1 N4 -80.58(15) 3_745
C6 O2 Cu1 N1 19.62(16) .
C6 O2 Cu1 N2 -161.55(16) .
C6 O2 Cu1 O3 95.9(2) .
C6 O2 Cu1 N4 -71.82(16) 3_745
C13 N2 Cu1 N1 -73.2(10) .
C13 N2 Cu1 O2 117.2(6) .
C13 N2 Cu1 O3 -82.7(6) .
C13 N2 Cu1 N4 11.9(6) 3_745
C11 O3 Cu1 N1 15.60(13) .
C11 O3 Cu1 O2 -62.6(2) .
C11 O3 Cu1 N2 -165.47(13) .
C11 O3 Cu1 N4 105.52(13) 3_745
